data_7109081
loop_
_publ_author_name
'Huawen Huang'
'Xiaochen Ji'
'Wanqing Wu'
'Huanfeng Jiang'

_publ_section_title
;
 A cascade approach to fused indolizinones through Lewis acid-copper(I)
 relay catalysis
;
_journal_name_full Chem.Commun.
_journal_page_first 3351
_journal_paper_doi 10.1039/c3cc40643a
_journal_volume 49
_journal_year 2013
_chemical_formula_sum 'C16 H15 N O S'
_chemical_formula_weight 269.35
_chemical_name_systematic
;
?
;
_space_group_IT_number 9
_symmetry_space_group_name_Hall 'C -2yc'
_symmetry_space_group_name_H-M 'C 1 c 1'
_atom_sites_solution_hydrogens geom
_atom_sites_solution_primary direct
_atom_sites_solution_secondary difmap
_audit_creation_method SHELXL-97
_cell_angle_alpha 90.00
_cell_angle_beta 91.40(3)
_cell_angle_gamma 90.00
_cell_formula_units_Z 4
_cell_length_a 12.036(2)
_cell_length_b 14.203(3)
_cell_length_c 7.8232(16)
_cell_measurement_temperature 293(2)
_cell_volume 1337.0(5)
_computing_structure_refinement 'SHELXL-97 (Sheldrick, 1997)'
_computing_structure_solution 'SHELXS-97 (Sheldrick, 1990)'
_diffrn_ambient_temperature 293(2)
_diffrn_measured_fraction_theta_full 0.999
_diffrn_measured_fraction_theta_max 0.999
_diffrn_radiation_monochromator graphite
_diffrn_radiation_source 'fine-focus sealed tube'
_diffrn_radiation_type MoK\a
_diffrn_radiation_wavelength 0.71073
_diffrn_reflns_av_R_equivalents 0.0261
_diffrn_reflns_av_sigmaI/netI 0.0349
_diffrn_reflns_limit_h_max 15
_diffrn_reflns_limit_h_min -15
_diffrn_reflns_limit_k_max 18
_diffrn_reflns_limit_k_min -18
_diffrn_reflns_limit_l_max 10
_diffrn_reflns_limit_l_min -10
_diffrn_reflns_number 6273
_diffrn_reflns_theta_full 27.43
_diffrn_reflns_theta_max 27.43
_diffrn_reflns_theta_min 3.39
_exptl_absorpt_coefficient_mu 0.233
_exptl_crystal_density_diffrn 1.338
_exptl_crystal_density_method 'not measured'
_exptl_crystal_F_000 568
_refine_diff_density_max 0.248
_refine_diff_density_min -0.148
_refine_diff_density_rms 0.046
_refine_ls_abs_structure_details 'Flack H D (1983), Acta Cryst. A39, 876-881'
_refine_ls_abs_structure_Flack 0.01(6)
_refine_ls_extinction_method none
_refine_ls_goodness_of_fit_ref 1.113
_refine_ls_hydrogen_treatment mixed
_refine_ls_matrix_type full
_refine_ls_number_parameters 172
_refine_ls_number_reflns 2798
_refine_ls_number_restraints 2
_refine_ls_restrained_S_all 1.113
_refine_ls_R_factor_all 0.0371
_refine_ls_R_factor_gt 0.0324
_refine_ls_shift/su_max 0.002
_refine_ls_shift/su_mean 0.000
_refine_ls_structure_factor_coef Fsqd
_refine_ls_weighting_details 'calc w=1/[\s^2^(Fo^2^)+(0.0404P)^2^+0.0950P] where P=(Fo^2^+2Fc^2^)/3'
_refine_ls_weighting_scheme calc
_refine_ls_wR_factor_gt 0.0752
_refine_ls_wR_factor_ref 0.0813
_reflns_number_gt 2558
_reflns_number_total 2798
_reflns_threshold_expression >2sigma(I)
_cod_data_source_file c3cc40643a.txt
_cod_data_source_block shelxl
_cod_original_cell_volume 1336.9(5)
_cod_database_code 7109081

loop_
_symmetry_equiv_pos_as_xyz
'x, y, z'
'x, -y, z+1/2'
'x+1/2, y+1/2, z'
'x+1/2, -y+1/2, z+1/2'

loop_
_atom_site_label
_atom_site_type_symbol
_atom_site_fract_x
_atom_site_fract_y
_atom_site_fract_z
_atom_site_U_iso_or_equiv
_atom_site_adp_type
_atom_site_occupancy
_atom_site_symmetry_multiplicity
_atom_site_calc_flag
_atom_site_refinement_flags
S S 0.42502(4) 0.89799(3) 1.32296(5) 0.05068(15) Uani 1 1 d .
C4 C 0.50550(15) 0.82383(12) 1.2040(2) 0.0395(4) Uani 1 1 d .
N N 0.58263(12) 0.68018(10) 1.00569(19) 0.0399(3) Uani 1 1 d .
O O 0.65605(15) 0.60768(10) 1.2370(2) 0.0638(4) Uani 1 1 d .
C3 C 0.46838(14) 0.81974(11) 1.0387(2) 0.0360(3) Uani 1 1 d .
C17 C 0.58169(19) 0.89299(13) 0.7141(2) 0.0459(4) Uani 1 1 d .
H17 H 0.5060 0.9028 0.6950 0.055 Uiso 1 1 calc R
C12 C 0.61721(15) 0.82111(11) 0.8241(2) 0.0372(4) Uani 1 1 d .
C8 C 0.53022(14) 0.76036(11) 0.9130(2) 0.0358(3) Uani 1 1 d .
C6 C 0.61632(16) 0.67891(12) 1.1697(2) 0.0434(4) Uani 1 1 d .
C11 C 0.5828(2) 0.59393(13) 0.9011(3) 0.0519(5) Uani 1 1 d .
H11A H 0.5403 0.5444 0.9544 0.062 Uiso 1 1 calc R
H11B H 0.6580 0.5718 0.8846 0.062 Uiso 1 1 calc R
C13 C 0.73058(17) 0.80959(15) 0.8518(3) 0.0549(5) Uani 1 1 d .
H13 H 0.7564 0.7626 0.9254 0.066 Uiso 1 1 calc R
C2 C 0.37294(15) 0.87643(13) 1.0069(3) 0.0436(4) Uani 1 1 d .
H2 H 0.3367 0.8811 0.9009 0.052 Uiso 1 1 calc R
C9 C 0.45622(17) 0.70736(15) 0.7820(3) 0.0503(5) Uani 1 1 d .
H9A H 0.3877 0.6865 0.8327 0.060 Uiso 1 1 calc R
H9B H 0.4386 0.7464 0.6834 0.060 Uiso 1 1 calc R
C10 C 0.5289(2) 0.62375(16) 0.7334(3) 0.0592(5) Uani 1 1 d .
H10A H 0.4843 0.5732 0.6843 0.071 Uiso 1 1 calc R
H10B H 0.5844 0.6424 0.6522 0.071 Uiso 1 1 calc R
C1 C 0.34072(17) 0.92300(14) 1.1489(3) 0.0516(5) Uani 1 1 d .
H1 H 0.2802 0.9636 1.1515 0.062 Uiso 1 1 calc R
C5 C 0.60314(18) 0.76908(15) 1.2703(3) 0.0510(5) Uani 1 1 d .
H5A H 0.5932 0.7542 1.3899 0.061 Uiso 1 1 calc R
H5B H 0.6699 0.8069 1.2615 0.061 Uiso 1 1 calc R
C16 C 0.6574(2) 0.94991(16) 0.6329(3) 0.0644(6) Uani 1 1 d .
H16 H 0.6321 0.9973 0.5597 0.077 Uiso 1 1 calc R
C14 C 0.8064(2) 0.8675(2) 0.7708(4) 0.0751(7) Uani 1 1 d .
H14 H 0.8822 0.8595 0.7916 0.090 Uiso 1 1 calc R
C15 C 0.7691(2) 0.93702(18) 0.6593(4) 0.0722(7) Uani 1 1 d .
H15 H 0.8197 0.9747 0.6029 0.087 Uiso 1 1 calc R

loop_
_atom_site_aniso_label
_atom_site_aniso_U_11
_atom_site_aniso_U_22
_atom_site_aniso_U_33
_atom_site_aniso_U_23
_atom_site_aniso_U_13
_atom_site_aniso_U_12
S 0.0625(3) 0.0410(2) 0.0493(2) -0.0035(2) 0.0160(2) 0.0066(2)
C4 0.0437(9) 0.0339(9) 0.0411(9) -0.0010(7) 0.0034(7) 0.0053(7)
N 0.0471(9) 0.0295(7) 0.0431(7) 0.0007(6) 0.0034(6) 0.0061(6)
O 0.0768(11) 0.0484(8) 0.0655(9) 0.0129(7) -0.0121(8) 0.0199(8)
C3 0.0338(8) 0.0323(8) 0.0420(8) 0.0040(7) 0.0041(7) 0.0017(6)
C17 0.0568(12) 0.0437(10) 0.0373(9) 0.0027(8) 0.0038(8) 0.0052(8)
C12 0.0436(9) 0.0307(8) 0.0375(8) -0.0062(7) 0.0067(7) 0.0038(7)
C8 0.0381(9) 0.0326(8) 0.0368(8) 0.0019(7) -0.0005(6) 0.0045(7)
C6 0.0413(10) 0.0389(9) 0.0499(10) 0.0058(8) -0.0032(8) 0.0058(8)
C11 0.0679(13) 0.0327(9) 0.0557(11) -0.0052(8) 0.0126(10) 0.0038(8)
C13 0.0439(11) 0.0476(10) 0.0736(14) 0.0050(10) 0.0089(10) 0.0059(8)
C2 0.0388(9) 0.0421(9) 0.0501(10) 0.0120(8) 0.0045(8) 0.0051(7)
C9 0.0519(12) 0.0477(10) 0.0506(11) -0.0062(9) -0.0090(9) -0.0060(8)
C10 0.0758(15) 0.0468(11) 0.0550(12) -0.0139(9) 0.0027(11) -0.0055(11)
C1 0.0463(10) 0.0421(9) 0.0673(12) 0.0122(10) 0.0205(9) 0.0132(8)
C5 0.0554(12) 0.0489(11) 0.0480(10) -0.0025(9) -0.0105(9) 0.0119(9)
C16 0.0955(18) 0.0456(11) 0.0531(11) 0.0091(10) 0.0203(12) -0.0029(11)
C14 0.0462(12) 0.0709(15) 0.109(2) 0.0014(16) 0.0236(13) -0.0025(11)
C15 0.0765(16) 0.0554(14) 0.0862(16) 0.0045(13) 0.0354(13) -0.0127(12)

loop_
_atom_type_symbol
_atom_type_description
_atom_type_scat_dispersion_real
_atom_type_scat_dispersion_imag
_atom_type_scat_source
C C 0.0033 0.0016 'International Tables Vol C Tables 4.2.6.8 and 6.1.1.4'
H H 0.0000 0.0000 'International Tables Vol C Tables 4.2.6.8 and 6.1.1.4'
N N 0.0061 0.0033 'International Tables Vol C Tables 4.2.6.8 and 6.1.1.4'
O O 0.0106 0.0060 'International Tables Vol C Tables 4.2.6.8 and 6.1.1.4'
S S 0.1246 0.1234 'International Tables Vol C Tables 4.2.6.8 and 6.1.1.4'

loop_
_geom_angle_atom_site_label_1
_geom_angle_atom_site_label_2
_geom_angle_atom_site_label_3
_geom_angle
C1 S C4 91.57(9)
C3 C4 C5 123.11(16)
C3 C4 S 111.38(13)
C5 C4 S 125.51(14)
C6 N C11 121.17(15)
C6 N C8 126.55(15)
C11 N C8 111.92(15)
C4 C3 C2 112.87(16)
C4 C3 C8 119.29(15)
C2 C3 C8 127.83(16)
C16 C17 C12 121.0(2)
C13 C12 C17 117.91(18)
C13 C12 C8 122.85(16)
C17 C12 C8 119.21(16)
N C8 C3 108.76(13)
N C8 C12 111.48(14)
C3 C8 C12 109.51(13)
N C8 C9 100.51(14)
C3 C8 C9 114.95(15)
C12 C8 C9 111.33(14)
O C6 N 121.80(18)
O C6 C5 121.17(19)
N C6 C5 117.03(15)
N C11 C10 104.06(16)
C12 C13 C14 120.9(2)
C1 C2 C3 112.24(19)
C10 C9 C8 102.71(16)
C11 C10 C9 103.77(16)
C2 C1 S 111.94(15)
C4 C5 C6 110.63(17)
C15 C16 C17 120.5(2)
C15 C14 C13 120.1(2)
C16 C15 C14 119.5(2)

loop_
_geom_bond_atom_site_label_1
_geom_bond_atom_site_label_2
_geom_bond_distance
S C1 1.715(2)
S C4 1.7197(17)
C4 C3 1.359(3)
C4 C5 1.491(3)
N C6 1.337(2)
N C11 1.473(2)
N C8 1.483(2)
O C6 1.232(2)
C3 C2 1.420(2)
C3 C8 1.506(2)
C17 C16 1.384(3)
C17 C12 1.396(3)
C12 C13 1.386(3)
C12 C8 1.536(2)
C8 C9 1.538(3)
C6 C5 1.513(3)
C11 C10 1.510(3)
C13 C14 1.392(3)
C2 C1 1.358(3)
C9 C10 1.529(3)
C16 C15 1.367(4)
C14 C15 1.385(4)

loop_
_geom_torsion_atom_site_label_1
_geom_torsion_atom_site_label_2
_geom_torsion_atom_site_label_3
_geom_torsion_atom_site_label_4
_geom_torsion
C1 S C4 C3 0.26(14)
C1 S C4 C5 -179.02(18)
C5 C4 C3 C2 178.74(18)
S C4 C3 C2 -0.56(19)
C5 C4 C3 C8 -2.4(3)
S C4 C3 C8 178.31(12)
C16 C17 C12 C13 1.1(3)
C16 C17 C12 C8 179.36(17)
C6 N C8 C3 -28.6(2)
C11 N C8 C3 144.55(15)
C6 N C8 C12 92.3(2)
C11 N C8 C12 -94.60(17)
C6 N C8 C9 -149.65(17)
C11 N C8 C9 23.48(19)
C4 C3 C8 N 29.9(2)
C2 C3 C8 N -151.44(17)
C4 C3 C8 C12 -92.17(18)
C2 C3 C8 C12 86.5(2)
C4 C3 C8 C9 141.64(17)
C2 C3 C8 C9 -39.7(2)
C13 C12 C8 N -9.5(2)
C17 C12 C8 N 172.36(15)
C13 C12 C8 C3 110.95(19)
C17 C12 C8 C3 -67.2(2)
C13 C12 C8 C9 -120.8(2)
C17 C12 C8 C9 61.0(2)
C11 N C6 O 5.2(3)
C8 N C6 O 177.73(18)
C11 N C6 C5 -174.58(18)
C8 N C6 C5 -2.0(3)
C6 N C11 C10 174.53(18)
C8 N C11 C10 1.0(2)
C17 C12 C13 C14 -0.6(3)
C8 C12 C13 C14 -178.8(2)
C4 C3 C2 C1 0.7(2)
C8 C3 C2 C1 -178.09(16)
N C8 C9 C10 -38.13(19)
C3 C8 C9 C10 -154.70(15)
C12 C8 C9 C10 80.05(18)
N C11 C10 C9 -25.5(2)
C8 C9 C10 C11 40.2(2)
C3 C2 C1 S -0.5(2)
C4 S C1 C2 0.12(16)
C3 C4 C5 C6 -28.8(3)
S C4 C5 C6 150.40(15)
O C6 C5 C4 -149.3(2)
N C6 C5 C4 30.4(3)
C12 C17 C16 C15 -0.2(3)
C12 C13 C14 C15 -0.8(4)
C17 C16 C15 C14 -1.2(4)
C13 C14 C15 C16 1.7(4)
